data_7717324
loop_
_publ_author_name
'Bombaci, Matteo'
'Lo Presti, Francesca'
'Pellegrino, Anna Lucia'
'Lippi, Martina'
'Rossi, Patrizia'
'Tacconi, Leonardo'
'Sorace, Lorenzo'
'Malandrino, Graziella'

_publ_section_title
;
 Bifunctional heterobimetallic 3d-4f [Co(II)-RE, RE = Dy, Eu, Y] ionic
 complexes: modulation of the magnetic-luminescent behaviour
;
_journal_name_full 'Dalton Transactions'
_journal_paper_doi 10.1039/D4DT01693A
_journal_year 2024
_chemical_formula_sum 'C35 H27 Co Eu F30 O15'
_chemical_formula_weight 1468.45
_space_group_crystal_system monoclinic
_space_group_IT_number 14
_space_group_name_Hall '-P 2yn'
_space_group_name_H-M_alt 'P 1 21/n 1'
_atom_sites_solution_hydrogens geom
_audit_creation_method SHELXL-2018/3
_audit_update_record
;
2024-06-07 deposited with the CCDC.	2024-10-28 downloaded from the CCDC.
;
_cell_angle_alpha 90
_cell_angle_beta 95.082(2)
_cell_angle_gamma 90
_cell_formula_units_Z 4
_cell_length_a 14.3491(9)
_cell_length_b 23.3241(13)
_cell_length_c 15.1101(10)
_cell_measurement_reflns_used 9649
_cell_measurement_temperature 100(2)
_cell_measurement_theta_max 30.30
_cell_measurement_theta_min 2.23
_cell_volume 5037.2(5)
_computing_cell_refinement 'Bruker SAINT'
_computing_data_collection 'Bruker APEX2'
_computing_data_reduction 'Bruker SAINT'
_computing_molecular_graphics 'Bruker SHELXTL'
_computing_publication_material 'Bruker SHELXTL'
_computing_structure_refinement 'SHELXL-2014 (Sheldrick 2014)'
_computing_structure_solution 'SIR 2004 (Burla, 2005)'
_diffrn_ambient_temperature 100(2)
_diffrn_measured_fraction_theta_full 1.000
_diffrn_measured_fraction_theta_max 0.996
_diffrn_measurement_device_type 'Bruker APEX-II CCD'
_diffrn_measurement_method '\f and \w scans'
_diffrn_radiation_type MoK\a
_diffrn_radiation_wavelength 0.71073
_diffrn_reflns_av_R_equivalents 0.0731
_diffrn_reflns_av_unetI/netI 0.0415
_diffrn_reflns_Laue_measured_fraction_full 1.000
_diffrn_reflns_Laue_measured_fraction_max 0.996
_diffrn_reflns_limit_h_max 20
_diffrn_reflns_limit_h_min -20
_diffrn_reflns_limit_k_max 33
_diffrn_reflns_limit_k_min -33
_diffrn_reflns_limit_l_max 21
_diffrn_reflns_limit_l_min -21
_diffrn_reflns_number 119698
_diffrn_reflns_point_group_measured_fraction_full 1.000
_diffrn_reflns_point_group_measured_fraction_max 0.996
_diffrn_reflns_theta_full 25.242
_diffrn_reflns_theta_max 30.597
_diffrn_reflns_theta_min 2.050
_exptl_absorpt_coefficient_mu 1.736
_exptl_absorpt_correction_T_max 0.7461
_exptl_absorpt_correction_T_min 0.6487
_exptl_absorpt_correction_type multi-scan
_exptl_absorpt_process_details 'SADABS-2016/2, Scheldrick 2015'
_exptl_crystal_colour orange
_exptl_crystal_density_diffrn 1.936
_exptl_crystal_description prism
_exptl_crystal_F_000 2868
_exptl_crystal_size_max 0.2
_exptl_crystal_size_mid 0.18
_exptl_crystal_size_min 0.17
_refine_diff_density_max 1.535
_refine_diff_density_min -1.558
_refine_diff_density_rms 0.114
_refine_ls_extinction_method none
_refine_ls_goodness_of_fit_ref 1.035
_refine_ls_hydrogen_treatment constr
_refine_ls_matrix_type full
_refine_ls_number_parameters 739
_refine_ls_number_reflns 15458
_refine_ls_number_restraints 0
_refine_ls_restrained_S_all 1.035
_refine_ls_R_factor_all 0.0535
_refine_ls_R_factor_gt 0.0359
_refine_ls_shift/su_max 0.004
_refine_ls_shift/su_mean 0.000
_refine_ls_structure_factor_coef Fsqd
_refine_ls_weighting_details 'w=1/[\s^2^(Fo^2^)+(0.0345P)^2^+7.9046P] where P=(Fo^2^+2Fc^2^)/3'
_refine_ls_weighting_scheme calc
_refine_ls_wR_factor_gt 0.0796
_refine_ls_wR_factor_ref 0.0893
_reflns_Friedel_coverage 0.000
_reflns_number_gt 12340
_reflns_number_total 15458
_reflns_threshold_expression 'I > 2\s(I)'
_cod_data_source_file d4dt01693a2.cif
_cod_data_source_block Eu-Co
_cod_original_sg_symbol_H-M 'P 21/n'
_cod_database_code 7717324
_shelx_shelxl_version_number 2018/3
_shelx_space_group_comment
;
The symmetry employed for this shelxl refinement is uniquely defined
by the following loop, which should always be used as a source of
symmetry information in preference to the above space-group names.
They are only intended as comments.
;

loop_
_space_group_symop_operation_xyz
'x, y, z'
'-x+1/2, y+1/2, -z+1/2'
'-x, -y, -z'
'x-1/2, -y-1/2, z-1/2'

loop_
_atom_site_label
_atom_site_type_symbol
_atom_site_fract_x
_atom_site_fract_y
_atom_site_fract_z
_atom_site_U_iso_or_equiv
_atom_site_adp_type
_atom_site_occupancy
_atom_site_site_symmetry_order
_atom_site_calc_flag
_atom_site_refinement_flags_posn
_atom_site_refinement_flags_adp
_atom_site_refinement_flags_occupancy
_atom_site_disorder_assembly
_atom_site_disorder_group
Eu1 Eu 0.93068(2) 0.72879(2) 0.73297(2) 0.01533(4) Uani 1 1 d . . . . .
O1A O 0.84370(14) 0.78549(8) 0.62420(13) 0.0229(4) Uani 1 1 d . . . . .
O2A O 1.02929(13) 0.75934(8) 0.61968(13) 0.0203(4) Uani 1 1 d . . . . .
C1A C 0.8571(2) 0.81049(12) 0.55211(18) 0.0221(5) Uani 1 1 d . . . . .
C2A C 0.9378(2) 0.81161(12) 0.50843(19) 0.0238(5) Uani 1 1 d . . . . .
H2A H 0.938007 0.830065 0.452401 0.029 Uiso 1 1 calc R U . . .
C3A C 1.01909(19) 0.78538(11) 0.54731(18) 0.0207(5) Uani 1 1 d . . . . .
C4A C 0.7703(2) 0.84238(15) 0.5113(2) 0.0335(7) Uani 1 1 d . . . . .
C5A C 1.1088(2) 0.78867(14) 0.4995(2) 0.0291(6) Uani 1 1 d . . . . .
F4A1 F 0.73857(18) 0.87873(11) 0.56896(16) 0.0565(7) Uani 1 1 d . . . . .
F4A2 F 0.70128(14) 0.80495(11) 0.48889(15) 0.0484(6) Uani 1 1 d . . . . .
F4A3 F 0.78538(15) 0.87128(10) 0.43789(14) 0.0461(5) Uani 1 1 d . . . . .
F5A1 F 1.13468(16) 0.73644(9) 0.47571(16) 0.0470(6) Uani 1 1 d . . . . .
F5A2 F 1.10073(15) 0.82101(10) 0.42675(14) 0.0450(5) Uani 1 1 d . . . . .
F5A3 F 1.17863(13) 0.81023(10) 0.55296(15) 0.0441(5) Uani 1 1 d . . . . .
O1B O 0.84205(13) 0.64837(8) 0.77388(13) 0.0213(4) Uani 1 1 d . . . . .
O2B O 0.95253(14) 0.71623(8) 0.89052(13) 0.0221(4) Uani 1 1 d . . . . .
C1B C 0.82337(19) 0.62498(11) 0.84552(19) 0.0211(5) Uani 1 1 d . . . . .
C2B C 0.8556(2) 0.63992(12) 0.93131(19) 0.0243(6) Uani 1 1 d . . . . .
H2B H 0.834309 0.619378 0.979940 0.029 Uiso 1 1 calc R U . . .
C3B C 0.91905(19) 0.68490(11) 0.94727(18) 0.0205(5) Uani 1 1 d . . . . .
C4B C 0.7554(2) 0.57449(13) 0.8320(2) 0.0296(6) Uani 1 1 d . . . . .
C5B C 0.9549(2) 0.69742(13) 1.0442(2) 0.0267(6) Uani 1 1 d . . . . .
F4B1 F 0.67505(15) 0.59161(10) 0.78944(19) 0.0581(7) Uani 1 1 d . . . . .
F4B2 F 0.78903(16) 0.53435(9) 0.78183(17) 0.0502(6) Uani 1 1 d . . . . .
F4B3 F 0.7350(2) 0.55015(11) 0.90658(15) 0.0678(8) Uani 1 1 d . . . . .
F5B1 F 0.88733(14) 0.69438(11) 1.09820(13) 0.0451(5) Uani 1 1 d . . . . .
F5B2 F 1.01971(13) 0.65908(9) 1.07332(13) 0.0371(4) Uani 1 1 d . . . . .
F5B3 F 0.99568(19) 0.74849(9) 1.05326(13) 0.0493(6) Uani 1 1 d . . . . .
O3 O 0.89661(13) 0.66442(8) 0.60075(13) 0.0205(4) Uani 1 1 d . . . . .
O4 O 1.04326(13) 0.65121(8) 0.72356(13) 0.0195(4) Uani 1 1 d . . . . .
O5 O 1.09237(13) 0.75315(8) 0.79449(13) 0.0206(4) Uani 1 1 d . . . . .
O6 O 0.94788(14) 0.82468(8) 0.80237(13) 0.0229(4) Uani 1 1 d . . . . .
O7 O 0.78158(14) 0.76651(8) 0.78839(14) 0.0251(4) Uani 1 1 d . . . . .
C6 C 0.8008(2) 0.65525(13) 0.5663(2) 0.0264(6) Uani 1 1 d . . . . .
H6A H 0.767248 0.691892 0.563938 0.040 Uiso 1 1 calc R U . . .
H6B H 0.799293 0.638995 0.506373 0.040 Uiso 1 1 calc R U . . .
H6C H 0.770767 0.628639 0.605135 0.040 Uiso 1 1 calc R U . . .
C7 C 0.9473(2) 0.61111(11) 0.60480(19) 0.0235(5) Uani 1 1 d . . . . .
H7A H 0.944821 0.593434 0.545070 0.028 Uiso 1 1 calc R U . . .
H7B H 0.919163 0.584099 0.645410 0.028 Uiso 1 1 calc R U . . .
C8 C 1.0465(2) 0.62372(11) 0.63811(19) 0.0229(5) Uani 1 1 d . . . . .
H8A H 1.083334 0.587825 0.644334 0.027 Uiso 1 1 calc R U . . .
H8B H 1.075794 0.649423 0.596388 0.027 Uiso 1 1 calc R U . . .
C9 C 1.13253(19) 0.65720(12) 0.7749(2) 0.0242(6) Uani 1 1 d . . . . .
H9A H 1.178396 0.630365 0.752458 0.029 Uiso 1 1 calc R U . . .
H9B H 1.125882 0.647774 0.837964 0.029 Uiso 1 1 calc R U . . .
C10 C 1.16649(19) 0.71765(12) 0.7677(2) 0.0243(6) Uani 1 1 d . . . . .
H10A H 1.224510 0.723734 0.807086 0.029 Uiso 1 1 calc R U . . .
H10B H 1.179332 0.726406 0.705803 0.029 Uiso 1 1 calc R U . . .
C11 C 1.1128(2) 0.81376(12) 0.7980(2) 0.0256(6) Uani 1 1 d . . . . .
H11A H 1.112036 0.829814 0.737281 0.031 Uiso 1 1 calc R U . . .
H11B H 1.175151 0.820750 0.829645 0.031 Uiso 1 1 calc R U . . .
C12 C 1.0378(2) 0.84060(12) 0.8470(2) 0.0265(6) Uani 1 1 d . . . . .
H12A H 1.042549 0.826907 0.909255 0.032 Uiso 1 1 calc R U . . .
H12B H 1.044743 0.882826 0.847461 0.032 Uiso 1 1 calc R U . . .
C13 C 0.8728(2) 0.84378(13) 0.8528(2) 0.0314(7) Uani 1 1 d . . . . .
H13A H 0.875954 0.885883 0.860752 0.038 Uiso 1 1 calc R U . . .
H13B H 0.878360 0.825588 0.912193 0.038 Uiso 1 1 calc R U . . .
C14 C 0.7819(2) 0.82743(13) 0.8031(2) 0.0319(7) Uani 1 1 d . . . . .
H14A H 0.729240 0.838224 0.837853 0.038 Uiso 1 1 calc R U . . .
H14B H 0.774300 0.847862 0.745470 0.038 Uiso 1 1 calc R U . . .
C15 C 0.6919(2) 0.74792(15) 0.7471(2) 0.0312(7) Uani 1 1 d . . . . .
H15A H 0.693081 0.706364 0.737679 0.047 Uiso 1 1 calc R U . . .
H15B H 0.642854 0.757416 0.785894 0.047 Uiso 1 1 calc R U . . .
H15C H 0.678984 0.767362 0.689869 0.047 Uiso 1 1 calc R U . . .
Co1 Co 0.25501(2) 0.48254(2) 0.66455(2) 0.01792(7) Uani 1 1 d . . . . .
O1C O 0.31656(14) 0.56224(8) 0.67390(14) 0.0244(4) Uani 1 1 d . . . . .
O2C O 0.35090(14) 0.45490(8) 0.76491(14) 0.0236(4) Uani 1 1 d . . . . .
C1C C 0.38464(19) 0.57599(11) 0.72715(19) 0.0213(5) Uani 1 1 d . . . . .
C2C C 0.4346(2) 0.54272(12) 0.7914(2) 0.0240(6) Uani 1 1 d . . . . .
H2C H 0.484398 0.559873 0.827695 0.029 Uiso 1 1 calc R U . . .
C3C C 0.41412(19) 0.48518(11) 0.80422(19) 0.0222(5) Uani 1 1 d . . . . .
C4C C 0.4143(2) 0.63875(12) 0.7187(2) 0.0295(6) Uani 1 1 d . . . . .
C5C C 0.4768(2) 0.45107(13) 0.8727(2) 0.0294(6) Uani 1 1 d . . . . .
F4C1 F 0.4077(3) 0.65521(12) 0.6358(2) 0.0911(12) Uani 1 1 d . . . . .
F4C2 F 0.50165(16) 0.64933(9) 0.7470(2) 0.0631(8) Uani 1 1 d . . . . .
F4C3 F 0.3624(2) 0.67190(9) 0.7625(3) 0.0937(13) Uani 1 1 d . . . . .
F5C1 F 0.52135(16) 0.40941(9) 0.83288(14) 0.0460(5) Uani 1 1 d . . . . .
F5C2 F 0.54231(14) 0.48265(9) 0.91781(14) 0.0401(5) Uani 1 1 d . . . . .
F5C3 F 0.42706(15) 0.42613(9) 0.93228(14) 0.0436(5) Uani 1 1 d . . . . .
O1D O 0.16392(14) 0.50906(8) 0.75432(13) 0.0228(4) Uani 1 1 d . . . . .
O2D O 0.18595(13) 0.40511(8) 0.65556(13) 0.0204(4) Uani 1 1 d . . . . .
C1D C 0.1060(2) 0.47769(12) 0.78884(18) 0.0221(5) Uani 1 1 d . . . . .
C2D C 0.08016(19) 0.42137(12) 0.76709(19) 0.0218(5) Uani 1 1 d . . . . .
H2D H 0.033771 0.403289 0.798524 0.026 Uiso 1 1 calc R U . . .
C3D C 0.12009(18) 0.39084(11) 0.70088(17) 0.0179(5) Uani 1 1 d . . . . .
C4D C 0.0578(3) 0.50693(13) 0.8632(2) 0.0340(7) Uani 1 1 d . . . . .
C5D C 0.08150(19) 0.33070(11) 0.6776(2) 0.0223(5) Uani 1 1 d . . . . .
F4D1 F 0.00216(19) 0.54828(10) 0.82965(18) 0.0637(8) Uani 1 1 d . . . . .
F4D2 F 0.0060(2) 0.47240(9) 0.90666(17) 0.0676(9) Uani 1 1 d . . . . .
F4D3 F 0.1187(2) 0.53239(14) 0.92049(17) 0.0763(9) Uani 1 1 d . . . . .
F5D1 F 0.00524(13) 0.31759(8) 0.71759(13) 0.0347(4) Uani 1 1 d . . . . .
F5D2 F 0.05946(15) 0.32552(8) 0.59085(13) 0.0386(5) Uani 1 1 d . . . . .
F5D3 F 0.14536(14) 0.29124(8) 0.70273(17) 0.0459(6) Uani 1 1 d . . . . .
O1E O 0.17219(13) 0.51438(8) 0.55617(13) 0.0205(4) Uani 1 1 d . . . . .
O2E O 0.34595(13) 0.45346(8) 0.57495(13) 0.0218(4) Uani 1 1 d . . . . .
C1E C 0.19623(18) 0.51858(10) 0.47873(18) 0.0188(5) Uani 1 1 d . . . . .
C2E C 0.27659(19) 0.49818(11) 0.44345(19) 0.0213(5) Uani 1 1 d . . . . .
H2E H 0.285796 0.506174 0.383191 0.026 Uiso 1 1 calc R U . . .
C3E C 0.34382(18) 0.46625(11) 0.49478(18) 0.0195(5) Uani 1 1 d . . . . .
C4E C 0.1244(2) 0.55158(12) 0.41632(19) 0.0240(6) Uani 1 1 d . . . . .
C5E C 0.4233(2) 0.43924(12) 0.4472(2) 0.0253(6) Uani 1 1 d . . . . .
F4E1 F 0.11967(15) 0.60634(7) 0.44192(13) 0.0379(5) Uani 1 1 d . . . . .
F4E2 F 0.03927(13) 0.52948(9) 0.41870(14) 0.0391(5) Uani 1 1 d . . . . .
F4E3 F 0.14436(14) 0.55241(8) 0.33178(12) 0.0345(4) Uani 1 1 d . . . . .
F5E1 F 0.50420(11) 0.43943(7) 0.49815(12) 0.0260(3) Uani 1 1 d . . . . .
F5E2 F 0.40364(13) 0.38393(8) 0.42913(15) 0.0408(5) Uani 1 1 d . . . . .
F5E3 F 0.43832(13) 0.46520(10) 0.37145(13) 0.0391(5) Uani 1 1 d . . . . .

loop_
_atom_site_aniso_label
_atom_site_aniso_U_11
_atom_site_aniso_U_22
_atom_site_aniso_U_33
_atom_site_aniso_U_23
_atom_site_aniso_U_13
_atom_site_aniso_U_12
Eu1 0.01450(6) 0.01586(6) 0.01588(6) -0.00004(5) 0.00261(4) 0.00024(4)
O1A 0.0205(9) 0.0254(9) 0.0230(10) 0.0026(8) 0.0034(8) 0.0023(8)
O2A 0.0184(9) 0.0211(9) 0.0214(10) 0.0025(7) 0.0029(7) 0.0005(7)
C1A 0.0242(13) 0.0229(12) 0.0181(13) 0.0027(10) -0.0031(10) -0.0004(10)
C2A 0.0246(13) 0.0272(13) 0.0192(13) 0.0041(10) 0.0008(11) -0.0020(11)
C3A 0.0224(13) 0.0212(12) 0.0188(13) 0.0001(9) 0.0042(10) -0.0042(10)
C4A 0.0268(15) 0.0432(18) 0.0298(17) 0.0112(14) -0.0016(13) 0.0069(13)
C5A 0.0300(15) 0.0313(14) 0.0271(15) 0.0063(12) 0.0095(12) -0.0003(12)
F4A1 0.0588(15) 0.0601(14) 0.0491(14) 0.0037(11) -0.0031(11) 0.0384(12)
F4A2 0.0239(10) 0.0715(15) 0.0474(13) 0.0186(11) -0.0105(9) -0.0074(10)
F4A3 0.0357(11) 0.0587(13) 0.0424(12) 0.0281(10) -0.0041(9) 0.0038(10)
F5A1 0.0522(13) 0.0376(11) 0.0565(14) -0.0022(10) 0.0338(11) 0.0067(9)
F5A2 0.0433(12) 0.0599(13) 0.0342(11) 0.0213(10) 0.0178(9) 0.0046(10)
F5A3 0.0246(9) 0.0648(14) 0.0444(12) 0.0007(10) 0.0103(9) -0.0148(9)
O1B 0.0210(9) 0.0236(9) 0.0199(9) -0.0005(7) 0.0051(8) -0.0016(7)
O2B 0.0232(10) 0.0221(9) 0.0213(10) 0.0009(7) 0.0044(8) -0.0028(7)
C1B 0.0197(12) 0.0200(12) 0.0250(14) 0.0011(10) 0.0097(10) 0.0003(10)
C2B 0.0296(14) 0.0225(12) 0.0220(14) 0.0009(10) 0.0086(11) -0.0018(11)
C3B 0.0235(13) 0.0209(12) 0.0176(12) 0.0003(10) 0.0051(10) 0.0046(10)
C4B 0.0323(16) 0.0302(15) 0.0274(15) -0.0020(12) 0.0095(13) -0.0089(12)
C5B 0.0324(15) 0.0286(14) 0.0195(14) 0.0008(11) 0.0048(12) 0.0000(12)
F4B1 0.0280(11) 0.0493(13) 0.095(2) 0.0025(13) -0.0079(12) -0.0133(10)
F4B2 0.0514(13) 0.0307(10) 0.0716(16) -0.0200(10) 0.0229(12) -0.0136(9)
F4B3 0.101(2) 0.0694(16) 0.0349(12) 0.0018(11) 0.0159(13) -0.0606(16)
F5B1 0.0341(11) 0.0838(16) 0.0184(9) -0.0035(10) 0.0078(8) 0.0072(11)
F5B2 0.0311(10) 0.0486(11) 0.0305(10) 0.0040(8) -0.0038(8) 0.0045(9)
F5B3 0.0865(18) 0.0349(10) 0.0251(10) -0.0056(8) -0.0023(11) -0.0181(11)
O3 0.0180(9) 0.0220(9) 0.0214(10) -0.0021(7) 0.0012(7) -0.0024(7)
O4 0.0166(8) 0.0186(8) 0.0233(10) -0.0021(7) 0.0011(7) 0.0010(7)
O5 0.0183(9) 0.0163(8) 0.0270(10) -0.0017(7) 0.0004(8) -0.0026(7)
O6 0.0257(10) 0.0202(9) 0.0230(10) -0.0029(7) 0.0039(8) 0.0005(8)
O7 0.0214(9) 0.0257(10) 0.0288(11) -0.0004(8) 0.0060(8) 0.0046(8)
C6 0.0213(13) 0.0317(14) 0.0254(15) -0.0031(11) -0.0031(11) -0.0073(11)
C7 0.0306(15) 0.0190(12) 0.0209(13) -0.0045(10) 0.0031(11) -0.0001(11)
C8 0.0251(13) 0.0191(12) 0.0255(14) -0.0058(10) 0.0082(11) 0.0024(10)
C9 0.0170(12) 0.0214(12) 0.0333(16) 0.0007(11) -0.0033(11) 0.0011(10)
C10 0.0153(12) 0.0250(13) 0.0319(15) -0.0004(11) -0.0024(11) -0.0003(10)
C11 0.0255(14) 0.0190(12) 0.0323(16) -0.0026(11) 0.0022(12) -0.0059(11)
C12 0.0322(15) 0.0195(12) 0.0276(15) -0.0040(11) 0.0004(12) -0.0054(11)
C13 0.0384(17) 0.0232(13) 0.0344(17) -0.0069(12) 0.0127(14) 0.0079(12)
C14 0.0327(16) 0.0252(14) 0.0393(18) -0.0013(12) 0.0124(14) 0.0127(12)
C15 0.0169(13) 0.0418(17) 0.0355(18) 0.0047(14) 0.0053(12) 0.0055(12)
Co1 0.01783(16) 0.01595(15) 0.02034(18) -0.00039(13) 0.00376(13) -0.00069(13)
O1C 0.0240(10) 0.0183(9) 0.0311(11) -0.0011(8) 0.0035(8) -0.0033(8)
O2C 0.0260(10) 0.0191(9) 0.0252(10) -0.0003(7) -0.0005(8) -0.0002(8)
C1C 0.0191(12) 0.0187(11) 0.0276(14) -0.0034(10) 0.0098(11) -0.0018(10)
C2C 0.0236(13) 0.0244(13) 0.0245(14) -0.0055(11) 0.0039(11) -0.0010(11)
C3C 0.0225(13) 0.0215(12) 0.0230(14) -0.0032(10) 0.0050(11) 0.0034(10)
C4C 0.0274(15) 0.0211(13) 0.0409(19) -0.0006(12) 0.0073(13) -0.0043(11)
C5C 0.0323(16) 0.0271(14) 0.0279(15) -0.0056(12) -0.0013(13) 0.0054(12)
F4C1 0.149(3) 0.0515(15) 0.0670(19) 0.0285(14) -0.0245(19) -0.0554(18)
F4C2 0.0341(12) 0.0320(11) 0.122(2) -0.0003(13) -0.0029(13) -0.0146(9)
F4C3 0.0765(19) 0.0225(10) 0.197(4) -0.0304(16) 0.093(2) -0.0090(11)
F5C1 0.0543(13) 0.0419(11) 0.0391(12) -0.0129(9) -0.0100(10) 0.0265(10)
F5C2 0.0412(11) 0.0392(11) 0.0365(11) -0.0046(8) -0.0149(9) 0.0001(9)
F5C3 0.0473(12) 0.0468(12) 0.0355(11) 0.0148(9) -0.0023(9) -0.0012(10)
O1D 0.0266(10) 0.0196(9) 0.0233(10) -0.0004(7) 0.0075(8) 0.0003(8)
O2D 0.0205(9) 0.0182(8) 0.0234(10) -0.0017(7) 0.0067(8) -0.0029(7)
C1D 0.0253(13) 0.0225(12) 0.0193(13) 0.0033(10) 0.0058(11) 0.0056(11)
C2D 0.0235(13) 0.0209(12) 0.0218(13) 0.0039(10) 0.0061(11) 0.0010(10)
C3D 0.0169(11) 0.0177(11) 0.0186(12) 0.0021(9) -0.0007(9) 0.0005(9)
C4D 0.0468(19) 0.0227(14) 0.0355(18) -0.0037(12) 0.0206(15) -0.0003(13)
C5D 0.0206(13) 0.0200(12) 0.0266(14) 0.0007(10) 0.0033(11) -0.0022(10)
F4D1 0.0774(18) 0.0479(13) 0.0726(18) 0.0117(12) 0.0454(15) 0.0355(13)
F4D2 0.117(2) 0.0323(11) 0.0647(16) -0.0048(11) 0.0705(17) -0.0090(13)
F4D3 0.0748(19) 0.110(2) 0.0470(15) -0.0473(16) 0.0213(14) -0.0163(17)
F5D1 0.0328(10) 0.0359(10) 0.0371(11) -0.0068(8) 0.0133(8) -0.0169(8)
F5D2 0.0560(13) 0.0353(10) 0.0251(10) -0.0091(8) 0.0078(9) -0.0203(9)
F5D3 0.0303(10) 0.0183(8) 0.0879(18) 0.0058(10) -0.0016(11) 0.0028(8)
O1E 0.0202(9) 0.0207(9) 0.0212(10) 0.0005(7) 0.0045(7) 0.0016(7)
O2E 0.0185(9) 0.0227(9) 0.0247(10) 0.0016(7) 0.0046(8) 0.0026(7)
C1E 0.0183(12) 0.0145(11) 0.0240(13) -0.0015(9) 0.0037(10) -0.0011(9)
C2E 0.0212(13) 0.0224(12) 0.0208(13) -0.0016(10) 0.0050(10) -0.0020(10)
C3E 0.0157(11) 0.0199(11) 0.0232(13) -0.0022(10) 0.0040(10) -0.0032(9)
C4E 0.0265(14) 0.0232(13) 0.0230(14) 0.0023(10) 0.0057(11) 0.0038(11)
C5E 0.0187(12) 0.0278(13) 0.0298(15) -0.0057(11) 0.0045(11) -0.0016(11)
F4E1 0.0564(13) 0.0223(8) 0.0360(11) 0.0036(7) 0.0100(9) 0.0151(8)
F4E2 0.0209(9) 0.0484(11) 0.0465(12) 0.0178(9) -0.0044(8) 0.0005(8)
F4E3 0.0404(11) 0.0438(11) 0.0198(9) 0.0041(8) 0.0053(8) 0.0148(9)
F5E1 0.0159(7) 0.0288(8) 0.0335(10) -0.0008(7) 0.0042(7) 0.0013(6)
F5E2 0.0274(9) 0.0334(10) 0.0627(14) -0.0230(9) 0.0100(9) -0.0021(8)
F5E3 0.0282(9) 0.0637(13) 0.0268(10) 0.0048(9) 0.0108(8) 0.0078(9)

loop_
_atom_type_symbol
_atom_type_description
_atom_type_scat_dispersion_real
_atom_type_scat_dispersion_imag
_atom_type_scat_source
C C 0.0033 0.0016 'International Tables Vol C Tables 4.2.6.8 and 6.1.1.4'
H H 0.0000 0.0000 'International Tables Vol C Tables 4.2.6.8 and 6.1.1.4'
Co Co 0.3494 0.9721 'International Tables Vol C Tables 4.2.6.8 and 6.1.1.4'
Eu Eu -0.1578 3.6682 'International Tables Vol C Tables 4.2.6.8 and 6.1.1.4'
F F 0.0171 0.0103 'International Tables Vol C Tables 4.2.6.8 and 6.1.1.4'
O O 0.0106 0.0060 'International Tables Vol C Tables 4.2.6.8 and 6.1.1.4'

loop_
_geom_angle_atom_site_label_1
_geom_angle_atom_site_label_2
_geom_angle_atom_site_label_3
_geom_angle
_geom_angle_site_symmetry_1
_geom_angle_site_symmetry_3
_geom_angle_publ_flag
O1A Eu1 O1B 111.01(7) . . ?
O1A Eu1 O2B 140.47(7) . . ?
O1B Eu1 O2B 70.77(7) . . ?
O1A Eu1 O2A 69.60(7) . . ?
O1B Eu1 O2A 140.79(6) . . ?
O2B Eu1 O2A 134.92(7) . . ?
O1A Eu1 O4 133.08(7) . . ?
O1B Eu1 O4 78.59(6) . . ?
O2B Eu1 O4 86.45(7) . . ?
O2A Eu1 O4 75.27(6) . . ?
O1A Eu1 O6 79.43(7) . . ?
O1B Eu1 O6 129.68(7) . . ?
O2B Eu1 O6 71.90(7) . . ?
O2A Eu1 O6 89.49(6) . . ?
O4 Eu1 O6 130.85(6) . . ?
O1A Eu1 O5 123.15(7) . . ?
O1B Eu1 O5 125.84(7) . . ?
O2B Eu1 O5 67.68(7) . . ?
O2A Eu1 O5 67.24(7) . . ?
O4 Eu1 O5 65.83(6) . . ?
O6 Eu1 O5 65.18(6) . . ?
O1A Eu1 O3 74.29(7) . . ?
O1B Eu1 O3 70.40(6) . . ?
O2B Eu1 O3 135.85(6) . . ?
O2A Eu1 O3 72.46(6) . . ?
O4 Eu1 O3 66.01(6) . . ?
O6 Eu1 O3 151.97(6) . . ?
O5 Eu1 O3 122.89(6) . . ?
O1A Eu1 O7 68.08(7) . . ?
O1B Eu1 O7 72.55(6) . . ?
O2B Eu1 O7 75.68(7) . . ?
O2A Eu1 O7 134.21(6) . . ?
O4 Eu1 O7 149.71(6) . . ?
O6 Eu1 O7 66.41(7) . . ?
O5 Eu1 O7 125.90(7) . . ?
O3 Eu1 O7 111.17(7) . . ?
C1A O1A Eu1 137.88(18) . . ?
C3A O2A Eu1 137.02(18) . . ?
O1A C1A C2A 128.1(3) . . ?
O1A C1A C4A 113.0(3) . . ?
C2A C1A C4A 118.9(3) . . ?
C1A C2A C3A 119.6(3) . . ?
O2A C3A C2A 127.5(3) . . ?
O2A C3A C5A 113.5(2) . . ?
C2A C3A C5A 119.0(2) . . ?
F4A1 C4A F4A3 108.3(3) . . ?
F4A1 C4A F4A2 107.1(3) . . ?
F4A3 C4A F4A2 106.8(3) . . ?
F4A1 C4A C1A 111.1(3) . . ?
F4A3 C4A C1A 113.2(3) . . ?
F4A2 C4A C1A 110.0(3) . . ?
F5A3 C5A F5A2 107.0(3) . . ?
F5A3 C5A F5A1 107.3(3) . . ?
F5A2 C5A F5A1 107.5(3) . . ?
F5A3 C5A C3A 110.7(3) . . ?
F5A2 C5A C3A 113.8(3) . . ?
F5A1 C5A C3A 110.3(2) . . ?
C1B O1B Eu1 136.30(18) . . ?
C3B O2B Eu1 136.68(18) . . ?
O1B C1B C2B 128.1(3) . . ?
O1B C1B C4B 113.5(3) . . ?
C2B C1B C4B 118.4(2) . . ?
C1B C2B C3B 120.7(3) . . ?
O2B C3B C2B 127.1(3) . . ?
O2B C3B C5B 115.1(2) . . ?
C2B C3B C5B 117.8(2) . . ?
F4B3 C4B F4B2 107.8(3) . . ?
F4B3 C4B F4B1 107.1(3) . . ?
F4B2 C4B F4B1 106.2(3) . . ?
F4B3 C4B C1B 113.9(3) . . ?
F4B2 C4B C1B 111.1(2) . . ?
F4B1 C4B C1B 110.4(3) . . ?
F5B1 C5B F5B3 108.9(3) . . ?
F5B1 C5B F5B2 106.7(2) . . ?
F5B3 C5B F5B2 106.2(3) . . ?
F5B1 C5B C3B 112.1(3) . . ?
F5B3 C5B C3B 112.1(2) . . ?
F5B2 C5B C3B 110.6(2) . . ?
C7 O3 C6 110.4(2) . . ?
C7 O3 Eu1 114.88(15) . . ?
C6 O3 Eu1 119.20(16) . . ?
C9 O4 C8 115.2(2) . . ?
C9 O4 Eu1 117.21(15) . . ?
C8 O4 Eu1 117.07(15) . . ?
C10 O5 C11 115.0(2) . . ?
C10 O5 Eu1 116.93(15) . . ?
C11 O5 Eu1 114.65(16) . . ?
C13 O6 C12 110.5(2) . . ?
C13 O6 Eu1 116.85(17) . . ?
C12 O6 Eu1 118.68(15) . . ?
C14 O7 C15 110.7(2) . . ?
C14 O7 Eu1 113.87(17) . . ?
C15 O7 Eu1 120.04(17) . . ?
O3 C7 C8 107.9(2) . . ?
O4 C8 C7 106.4(2) . . ?
O4 C9 C10 109.3(2) . . ?
O5 C10 C9 105.6(2) . . ?
O5 C11 C12 106.0(2) . . ?
O6 C12 C11 108.2(2) . . ?
O6 C13 C14 108.4(2) . . ?
O7 C14 C13 108.7(2) . . ?
O1C Co1 O2D 176.64(8) . . ?
O1C Co1 O2C 88.71(8) . . ?
O2D Co1 O2C 93.46(8) . . ?
O1C Co1 O1D 88.68(8) . . ?
O2D Co1 O1D 88.68(8) . . ?
O2C Co1 O1D 91.76(8) . . ?
O1C Co1 O1E 86.74(8) . . ?
O2D Co1 O1E 91.33(8) . . ?
O2C Co1 O1E 173.02(8) . . ?
O1D Co1 O1E 93.43(8) . . ?
O1C Co1 O2E 92.82(8) . . ?
O2D Co1 O2E 89.83(8) . . ?
O2C Co1 O2E 87.73(8) . . ?
O1D Co1 O2E 178.40(8) . . ?
O1E Co1 O2E 87.21(8) . . ?
C1C O1C Co1 125.57(18) . . ?
C3C O2C Co1 125.42(18) . . ?
O1C C1C C2C 129.1(3) . . ?
O1C C1C C4C 113.4(3) . . ?
C2C C1C C4C 117.5(3) . . ?
C1C C2C C3C 122.2(3) . . ?
O2C C3C C2C 129.0(3) . . ?
O2C C3C C5C 112.5(2) . . ?
C2C C3C C5C 118.5(3) . . ?
F4C3 C4C F4C1 108.6(3) . . ?
F4C3 C4C F4C2 107.2(3) . . ?
F4C1 C4C F4C2 104.1(3) . . ?
F4C3 C4C C1C 110.6(2) . . ?
F4C1 C4C C1C 111.4(3) . . ?
F4C2 C4C C1C 114.6(3) . . ?
F5C3 C5C F5C2 106.9(3) . . ?
F5C3 C5C F5C1 107.1(3) . . ?
F5C2 C5C F5C1 106.7(3) . . ?
F5C3 C5C C3C 111.5(3) . . ?
F5C2 C5C C3C 113.8(2) . . ?
F5C1 C5C C3C 110.5(2) . . ?
C1D O1D Co1 125.49(18) . . ?
C3D O2D Co1 125.16(17) . . ?
O1D C1D C2D 128.5(3) . . ?
O1D C1D C4D 113.9(2) . . ?
C2D C1D C4D 117.6(2) . . ?
C3D C2D C1D 122.2(2) . . ?
O2D C3D C2D 129.2(2) . . ?
O2D C3D C5D 112.9(2) . . ?
C2D C3D C5D 117.9(2) . . ?
F4D2 C4D F4D3 108.7(3) . . ?
F4D2 C4D F4D1 106.9(3) . . ?
F4D3 C4D F4D1 105.4(3) . . ?
F4D2 C4D C1D 114.0(2) . . ?
F4D3 C4D C1D 111.5(3) . . ?
F4D1 C4D C1D 109.8(3) . . ?
F5D2 C5D F5D3 108.5(2) . . ?
F5D2 C5D F5D1 107.1(2) . . ?
F5D3 C5D F5D1 106.6(2) . . ?
F5D2 C5D C3D 111.0(2) . . ?
F5D3 C5D C3D 109.9(2) . . ?
F5D1 C5D C3D 113.6(2) . . ?
C1E O1E Co1 125.43(17) . . ?
C3E O2E Co1 126.41(17) . . ?
O1E C1E C2E 129.4(3) . . ?
O1E C1E C4E 112.7(2) . . ?
C2E C1E C4E 117.8(2) . . ?
C1E C2E C3E 121.5(3) . . ?
O2E C3E C2E 128.6(2) . . ?
O2E C3E C5E 113.7(2) . . ?
C2E C3E C5E 117.6(2) . . ?
F4E2 C4E F4E3 107.9(2) . . ?
F4E2 C4E F4E1 106.9(2) . . ?
F4E3 C4E F4E1 106.5(2) . . ?
F4E2 C4E C1E 110.9(2) . . ?
F4E3 C4E C1E 113.9(2) . . ?
F4E1 C4E C1E 110.4(2) . . ?
F5E3 C5E F5E1 107.2(2) . . ?
F5E3 C5E F5E2 108.0(3) . . ?
F5E1 C5E F5E2 106.1(2) . . ?
F5E3 C5E C3E 113.6(2) . . ?
F5E1 C5E C3E 111.9(2) . . ?
F5E2 C5E C3E 109.7(2) . . ?

loop_
_geom_bond_atom_site_label_1
_geom_bond_atom_site_label_2
_geom_bond_distance
_geom_bond_site_symmetry_2
_geom_bond_publ_flag
Eu1 O1A 2.376(2) . ?
Eu1 O1B 2.3785(19) . ?
Eu1 O2B 2.392(2) . ?
Eu1 O2A 2.4226(19) . ?
Eu1 O4 2.4382(18) . ?
Eu1 O6 2.4733(19) . ?
Eu1 O5 2.4875(19) . ?
Eu1 O3 2.5122(19) . ?
Eu1 O7 2.524(2) . ?
O1A C1A 1.265(3) . ?
O2A C3A 1.248(3) . ?
C1A C2A 1.383(4) . ?
C1A C4A 1.532(4) . ?
C2A C3A 1.400(4) . ?
C3A C5A 1.532(4) . ?
C4A F4A1 1.325(4) . ?
C4A F4A3 1.332(4) . ?
C4A F4A2 1.341(4) . ?
C5A F5A3 1.329(4) . ?
C5A F5A2 1.330(4) . ?
C5A F5A1 1.332(4) . ?
O1B C1B 1.262(3) . ?
O2B C3B 1.254(3) . ?
C1B C2B 1.382(4) . ?
C1B C4B 1.531(4) . ?
C2B C3B 1.396(4) . ?
C3B C5B 1.537(4) . ?
C4B F4B3 1.318(4) . ?
C4B F4B2 1.322(4) . ?
C4B F4B1 1.331(4) . ?
C5B F5B1 1.324(3) . ?
C5B F5B3 1.329(4) . ?
C5B F5B2 1.336(4) . ?
O3 C7 1.439(3) . ?
O3 C6 1.442(3) . ?
O4 C9 1.445(3) . ?
O4 C8 1.446(3) . ?
O5 C10 1.434(3) . ?
O5 C11 1.444(3) . ?
O6 C13 1.443(3) . ?
O6 C12 1.450(4) . ?
O7 C14 1.438(3) . ?
O7 C15 1.446(4) . ?
C7 C8 1.497(4) . ?
C9 C10 1.499(4) . ?
C11 C12 1.497(4) . ?
C13 C14 1.496(5) . ?
Co1 O1C 2.0577(19) . ?
Co1 O2D 2.0587(18) . ?
Co1 O2C 2.059(2) . ?
Co1 O1D 2.060(2) . ?
Co1 O1E 2.074(2) . ?
Co1 O2E 2.0757(19) . ?
O1C C1C 1.251(3) . ?
O2C C3C 1.257(3) . ?
C1C C2C 1.391(4) . ?
C1C C4C 1.533(4) . ?
C2C C3C 1.391(4) . ?
C3C C5C 1.532(4) . ?
C4C F4C3 1.295(4) . ?
C4C F4C1 1.305(4) . ?
C4C F4C2 1.312(4) . ?
C5C F5C3 1.331(4) . ?
C5C F5C2 1.334(4) . ?
C5C F5C1 1.335(3) . ?
O1D C1D 1.255(3) . ?
O2D C3D 1.260(3) . ?
C1D C2D 1.396(4) . ?
C1D C4D 1.532(4) . ?
C2D C3D 1.392(4) . ?
C3D C5D 1.537(4) . ?
C4D F4D2 1.311(4) . ?
C4D F4D3 1.316(4) . ?
C4D F4D1 1.324(4) . ?
C5D F5D2 1.327(3) . ?
C5D F5D3 1.330(3) . ?
C5D F5D1 1.331(3) . ?
O1E C1E 1.253(3) . ?
O2E C3E 1.245(3) . ?
C1E C2E 1.396(4) . ?
C1E C4E 1.540(4) . ?
C2E C3E 1.398(4) . ?
C3E C5E 1.536(4) . ?
C4E F4E2 1.330(3) . ?
C4E F4E3 1.334(3) . ?
C4E F4E1 1.338(3) . ?
C5E F5E3 1.329(4) . ?
C5E F5E1 1.335(3) . ?
C5E F5E2 1.344(3) . ?
